data_4132464
loop_
_publ_author_name
'Messina, Marco S.'
'Stauber, Julia M.'
'Waddington, Mary A.'
'Rheingold, Arnold L.'
'Maynard, Heather D.'
'Spokoyny, Alexander M.'

_publ_section_title
;
 Organometallic Gold(III) Reagents for Cysteine Arylation.
;
_journal_issue 23
_journal_name_full 'Journal of the American Chemical Society'
_journal_page_first 7065
_journal_page_last 7069
_journal_paper_doi 10.1021/jacs.8b04115
_journal_volume 140
_journal_year 2018
_chemical_formula_moiety 'C45 H49 Au Cl0.85 I0.15 N O P, F6 Sb'
_chemical_formula_sum 'C45 H49 Au Cl0.85 F6 I0.15 N O P Sb'
_chemical_formula_weight 1132.70
_space_group_crystal_system triclinic
_space_group_IT_number 2
_space_group_name_Hall '-P 1'
_space_group_name_H-M_alt 'P -1'
_atom_sites_solution_hydrogens geom
_atom_sites_solution_primary dual
_audit_creation_date 2018-02-09
_audit_creation_method
;
Olex2 1.2
(compiled 2017.08.10 svn.r3458 for OlexSys, GUI svn.r5381)
;
_cell_angle_alpha 101.463(3)
_cell_angle_beta 101.135(3)
_cell_angle_gamma 100.103(3)
_cell_formula_units_Z 2
_cell_length_a 10.0424(11)
_cell_length_b 12.0230(13)
_cell_length_c 19.663(2)
_cell_measurement_reflns_used 9912
_cell_measurement_temperature 100(2)
_cell_measurement_theta_max 26.39
_cell_measurement_theta_min 2.18
_cell_volume 2225.8(4)
_computing_cell_refinement 'SAINT v8.37A (Bruker, 2016)'
_computing_data_collection 'APEX3 v2016.1-0 (Bruker, 2016)'
_computing_data_reduction 'SAINT v8.37A (Bruker, 2016)'
_computing_molecular_graphics 'Olex2 (Dolomanov et al., 2009)'
_computing_publication_material 'Olex2 (Dolomanov et al., 2009)'
_computing_structure_refinement 'XL (Sheldrick, 2008)'
_computing_structure_solution 'ShelXT (Sheldrick, 2015)'
_diffrn_ambient_temperature 100.0
_diffrn_detector_area_resol_mean 8.258
_diffrn_detector_type 'CCD Area Detector'
_diffrn_measured_fraction_theta_full 1.000
_diffrn_measured_fraction_theta_max 0.998
_diffrn_measurement_device 'Kappa Four-Circle Diffractometer'
_diffrn_measurement_device_type 'Bruker APEX-II CCD'
_diffrn_measurement_method '\f and \w scans'
_diffrn_radiation_type MoK\a
_diffrn_radiation_wavelength 0.71073
_diffrn_reflns_av_R_equivalents 0.0487
_diffrn_reflns_av_unetI/netI 0.0333
_diffrn_reflns_Laue_measured_fraction_full 1.000
_diffrn_reflns_Laue_measured_fraction_max 0.998
_diffrn_reflns_limit_h_max 12
_diffrn_reflns_limit_h_min -12
_diffrn_reflns_limit_k_max 15
_diffrn_reflns_limit_k_min -15
_diffrn_reflns_limit_l_max 24
_diffrn_reflns_limit_l_min -24
_diffrn_reflns_number 61519
_diffrn_reflns_point_group_measured_fraction_full 1.000
_diffrn_reflns_point_group_measured_fraction_max 0.998
_diffrn_reflns_theta_full 25.242
_diffrn_reflns_theta_max 26.452
_diffrn_reflns_theta_min 1.773
_diffrn_standards_number 0
_exptl_absorpt_coefficient_mu 4.149
_exptl_absorpt_correction_T_max 0.6465
_exptl_absorpt_correction_T_min 0.5276
_exptl_absorpt_correction_type multi-scan
_exptl_absorpt_process_details
;
SADABS-2016/2 (Bruker,2016/2) was used for absorption correction.
wR2(int) was 0.0699 before and 0.0521 after correction.
The Ratio of minimum to maximum transmission is 0.8161.
The \l/2 correction factor is Not present.
;
_exptl_crystal_colour orange
_exptl_crystal_colour_primary orange
_exptl_crystal_density_diffrn 1.690
_exptl_crystal_description block
_exptl_crystal_F_000 1111
_exptl_crystal_size_max 0.25
_exptl_crystal_size_mid 0.22
_exptl_crystal_size_min 0.18
_refine_diff_density_max 2.770
_refine_diff_density_min -3.305
_refine_diff_density_rms 0.148
_refine_ls_extinction_method none
_refine_ls_goodness_of_fit_ref 1.114
_refine_ls_hydrogen_treatment constr
_refine_ls_matrix_type full
_refine_ls_number_parameters 526
_refine_ls_number_reflns 9174
_refine_ls_number_restraints 0
_refine_ls_restrained_S_all 1.114
_refine_ls_R_factor_all 0.0624
_refine_ls_R_factor_gt 0.0460
_refine_ls_shift/su_max 0.001
_refine_ls_shift/su_mean 0.000
_refine_ls_structure_factor_coef Fsqd
_refine_ls_weighting_details 'w=1/[\s^2^(Fo^2^)+(0.0203P)^2^+21.5819P] where P=(Fo^2^+2Fc^2^)/3'
_refine_ls_weighting_scheme calc
_refine_ls_wR_factor_gt 0.0956
_refine_ls_wR_factor_ref 0.1054
_reflns_Friedel_coverage 0.000
_reflns_number_gt 7797
_reflns_number_total 9174
_reflns_threshold_expression 'I > 2\s(I)'
_cod_data_source_file ja8b04115_si_001.cif
_cod_data_source_block spok101_0m_a_sq
_cod_database_code 4132464
_shelx_shelxl_version_number 2016/6
_shelx_space_group_comment
;
The symmetry employed for this shelxl refinement is uniquely defined
by the following loop, which should always be used as a source of
symmetry information in preference to the above space-group names.
They are only intended as comments.
;
_shelx_estimated_absorpt_t_max 0.522
_shelx_estimated_absorpt_t_min 0.424
_olex2_refinement_description
;
1. Fixed Uiso
 At 1.2 times of:
  All C(H) groups, All C(H,H) groups
 At 1.5 times of:
  All C(H,H,H) groups
2. Others
 Sof(I1)=1-FVAR(1)
 Sof(Cl1)=FVAR(1)
3.a Ternary CH refined with riding coordinates:
 C25(H25), C21(H21), C15(H15), C11(H11), C23(H23), C13(H13)
3.b Secondary CH2 refined with riding coordinates:
 C10(H10A,H10B), C26(H26A,H26B), C20(H20A,H20B), C24(H24A,H24B), C16(H16A,
 H16B), C27(H27A,H27B), C28(H28A,H28B), C22(H22A,H22B), C14(H14A,H14B),
 C18(H18A,H18B), C17(H17A,H17B), C12(H12A,H12B)
3.c Aromatic/amide H refined with riding coordinates:
 C30(H30), C31(H31), C34(H34), C43(H43), C7(H7), C35(H35), C42(H42), C6(H6),
 C4(H4), C5(H5), C41(H41), C36(H36), C37(H37)
3.d Idealised Me refined as rotating group:
 C2(H2A,H2B,H2C), C1(H1A,H1B,H1C)
;
_olex2_submission_special_instructions 'No special instructions were received'

loop_
_space_group_symop_operation_xyz
'x, y, z'
'-x, -y, -z'

loop_
_atom_site_label
_atom_site_type_symbol
_atom_site_fract_x
_atom_site_fract_y
_atom_site_fract_z
_atom_site_U_iso_or_equiv
_atom_site_adp_type
_atom_site_occupancy
_atom_site_site_symmetry_order
_atom_site_calc_flag
_atom_site_refinement_flags_posn
_atom_site_refinement_flags_occupancy
_atom_site_disorder_assembly
_atom_site_disorder_group
Au1 Au 0.87469(3) 0.81272(2) 0.23457(2) 0.02753(8) Uani 1 1 d . . . .
Sb1 Sb 0.86587(5) 0.26833(7) 0.08192(3) 0.05368(19) Uani 1 1 d . . . .
P1 P 0.64509(15) 0.81777(12) 0.18701(8) 0.0170(3) Uani 1 1 d . . . .
Cl1 Cl 1.1102(3) 0.8142(3) 0.2743(3) 0.0387(7) Uani 0.851(4) 1 d . P A 1
F6 F 0.7153(5) 0.3379(4) 0.0666(3) 0.0576(13) Uani 1 1 d . . . .
F3 F 0.8074(5) 0.1772(4) -0.0108(3) 0.0595(14) Uani 1 1 d . . . .
F5 F 0.9733(5) 0.3803(5) 0.0500(3) 0.0707(18) Uani 1 1 d . . . .
C19 C 0.5165(6) 0.6772(5) 0.1714(3) 0.0206(12) Uani 1 1 d . . . .
F2 F 1.0188(7) 0.2025(9) 0.0993(4) 0.132(4) Uani 1 1 d . . . .
O1 O 0.8334(7) 0.4433(4) 0.5181(3) 0.0566(16) Uani 1 1 d . . . .
C10 C 0.5593(6) 0.9333(5) 0.3041(3) 0.0218(13) Uani 1 1 d . . . .
H10A H 0.630943 0.903491 0.332859 0.026 Uiso 1 1 calc R . . .
H10B H 0.470119 0.874942 0.291594 0.026 Uiso 1 1 calc R . . .
C29 C 0.8585(6) 0.7911(5) 0.3334(4) 0.0262(14) Uani 1 1 d . . . .
C25 C 0.2690(6) 0.5642(5) 0.1247(4) 0.0281(15) Uani 1 1 d . . . .
H25 H 0.171705 0.568873 0.103892 0.034 Uiso 1 1 calc R . . .
N1 N 0.9124(6) 0.8318(5) 0.1318(3) 0.0327(14) Uani 1 1 d . . . .
F4 F 0.7577(7) 0.1522(8) 0.1114(4) 0.116(3) Uani 1 1 d . . . .
C8 C 0.6625(7) 0.8400(5) 0.0996(3) 0.0269(14) Uani 1 1 d . . . .
C26 C 0.3666(6) 0.6845(5) 0.1394(4) 0.0242(13) Uani 1 1 d . . . .
H26A H 0.336420 0.742082 0.173104 0.029 Uiso 1 1 calc R . . .
H26B H 0.362757 0.710071 0.094334 0.029 Uiso 1 1 calc R . . .
C9 C 0.6024(6) 0.9523(5) 0.2354(3) 0.0209(13) Uani 1 1 d . . . .
C20 C 0.5621(6) 0.5870(5) 0.1177(4) 0.0237(13) Uani 1 1 d . . . .
H20A H 0.559573 0.611834 0.072419 0.028 Uiso 1 1 calc R . . .
H20B H 0.658531 0.581829 0.137535 0.028 Uiso 1 1 calc R . . .
C24 C 0.2739(7) 0.5250(6) 0.1944(4) 0.0346(16) Uani 1 1 d . . . .
H24A H 0.243905 0.581716 0.228838 0.042 Uiso 1 1 calc R . . .
H24B H 0.209529 0.448311 0.185104 0.042 Uiso 1 1 calc R . . .
C21 C 0.4626(7) 0.4674(5) 0.1033(4) 0.0285(15) Uani 1 1 d . . . .
H21 H 0.491924 0.409177 0.068722 0.034 Uiso 1 1 calc R . . .
C16 C 0.7392(6) 1.0480(5) 0.2543(3) 0.0216(13) Uani 1 1 d . . . .
H16A H 0.815905 1.022430 0.282459 0.026 Uiso 1 1 calc R . . .
H16B H 0.765047 1.060873 0.209896 0.026 Uiso 1 1 calc R . . .
C15 C 0.7175(6) 1.1617(5) 0.2977(4) 0.0248(14) Uani 1 1 d . . . .
H15 H 0.805650 1.222712 0.310016 0.030 Uiso 1 1 calc R . . .
C27 C 0.5209(7) 0.6372(5) 0.2411(3) 0.0266(14) Uani 1 1 d . . . .
H27A H 0.492213 0.694210 0.275839 0.032 Uiso 1 1 calc R . . .
H27B H 0.617107 0.632613 0.262056 0.032 Uiso 1 1 calc R . . .
C28 C 0.3156(7) 0.4763(5) 0.0713(4) 0.0306(15) Uani 1 1 d . . . .
H28A H 0.251432 0.399093 0.060196 0.037 Uiso 1 1 calc R . . .
H28B H 0.313156 0.501929 0.026343 0.037 Uiso 1 1 calc R . . .
C32 C 0.8622(6) 0.7682(5) 0.4742(4) 0.0277(14) Uani 1 1 d . . . .
C30 C 0.8688(6) 0.8862(5) 0.3878(4) 0.0295(15) Uani 1 1 d . . . .
H30 H 0.876022 0.961165 0.378175 0.035 Uiso 1 1 calc R . . .
C11 C 0.5428(7) 1.0496(5) 0.3480(4) 0.0309(15) Uani 1 1 d . . . .
H11 H 0.517235 1.037588 0.393136 0.037 Uiso 1 1 calc R . . .
C39 C 0.8451(8) 0.5404(6) 0.5061(4) 0.0427(19) Uani 1 1 d . . . .
C3 C 0.7910(8) 0.8446(5) 0.0818(4) 0.0326(16) Uani 1 1 d . . . .
C31 C 0.8686(6) 0.8740(5) 0.4566(4) 0.0280(14) Uani 1 1 d . . . .
H31 H 0.873019 0.940910 0.492786 0.034 Uiso 1 1 calc R . . .
C34 C 0.8756(7) 0.8489(6) 0.6047(4) 0.0328(16) Uani 1 1 d . . . .
H34 H 0.879572 0.924367 0.596202 0.039 Uiso 1 1 calc R . . .
C44 C 0.8561(6) 0.6802(5) 0.3486(4) 0.0309(16) Uani 1 1 d . . . .
C22 C 0.4683(7) 0.4289(5) 0.1727(4) 0.0356(17) Uani 1 1 d . . . .
H22A H 0.564495 0.423508 0.193152 0.043 Uiso 1 1 calc R . . .
H22B H 0.406517 0.350989 0.163390 0.043 Uiso 1 1 calc R . . .
C38 C 0.8564(8) 0.6450(6) 0.5629(5) 0.0419(19) Uani 1 1 d . . . .
C33 C 0.8649(7) 0.7551(6) 0.5473(4) 0.0322(16) Uani 1 1 d . . . .
C43 C 0.8565(7) 0.5800(5) 0.2969(4) 0.0321(15) Uani 1 1 d . . . .
H43 H 0.862403 0.586909 0.250213 0.039 Uiso 1 1 calc R . . .
C7 C 0.5496(7) 0.8497(5) 0.0486(4) 0.0301(15) Uani 1 1 d . . . .
H7 H 0.461182 0.845779 0.059690 0.036 Uiso 1 1 calc R . . .
C14 C 0.6004(7) 1.2027(5) 0.2529(4) 0.0311(15) Uani 1 1 d . . . .
H14A H 0.586828 1.276670 0.280301 0.037 Uiso 1 1 calc R . . .
H14B H 0.625514 1.216160 0.208477 0.037 Uiso 1 1 calc R . . .
C45 C 0.8542(7) 0.6691(5) 0.4189(4) 0.0295(15) Uani 1 1 d . . . .
C23 C 0.4221(7) 0.5165(6) 0.2258(4) 0.0337(16) Uani 1 1 d . . . .
H23 H 0.425425 0.490757 0.271248 0.040 Uiso 1 1 calc R . . .
C18 C 0.6793(7) 1.1411(5) 0.3662(4) 0.0282(15) Uani 1 1 d . . . .
H18A H 0.668914 1.214847 0.395326 0.034 Uiso 1 1 calc R . . .
H18B H 0.754564 1.114037 0.394372 0.034 Uiso 1 1 calc R . . .
C35 C 0.8806(7) 0.8353(7) 0.6728(4) 0.0378(17) Uani 1 1 d . . . .
H35 H 0.889029 0.901423 0.710272 0.045 Uiso 1 1 calc R . . .
C40 C 0.8472(8) 0.5570(6) 0.4342(4) 0.0385(18) Uani 1 1 d . . . .
C17 C 0.4875(7) 0.9952(5) 0.1904(4) 0.0281(14) Uani 1 1 d . . . .
H17A H 0.514718 1.009215 0.146543 0.034 Uiso 1 1 calc R . . .
H17B H 0.399546 0.935150 0.176151 0.034 Uiso 1 1 calc R . . .
C42 C 0.8487(8) 0.4736(6) 0.3125(4) 0.0400(18) Uani 1 1 d . . . .
H42 H 0.846740 0.407237 0.276512 0.048 Uiso 1 1 calc R . . .
C13 C 0.4661(7) 1.1085(5) 0.2347(4) 0.0337(16) Uani 1 1 d . . . .
H13 H 0.389428 1.134714 0.205906 0.040 Uiso 1 1 calc R . . .
C6 C 0.5642(10) 0.8650(6) -0.0176(4) 0.044(2) Uani 1 1 d . . . .
H6 H 0.486437 0.871174 -0.051703 0.053 Uiso 1 1 calc R . . .
C12 C 0.4274(7) 1.0898(6) 0.3037(4) 0.0378(18) Uani 1 1 d . . . .
H12A H 0.413445 1.163430 0.331319 0.045 Uiso 1 1 calc R . . .
H12B H 0.339219 1.030551 0.292155 0.045 Uiso 1 1 calc R . . .
C4 C 0.8047(9) 0.8599(6) 0.0150(4) 0.043(2) Uani 1 1 d . . . .
H4 H 0.892337 0.862666 0.003072 0.051 Uiso 1 1 calc R . . .
C5 C 0.6930(11) 0.8712(6) -0.0340(4) 0.053(3) Uani 1 1 d . . . .
H5 H 0.704202 0.883193 -0.079092 0.064 Uiso 1 1 calc R . . .
C2 C 1.0305(8) 0.9355(7) 0.1426(4) 0.047(2) Uani 1 1 d . . . .
H2A H 0.998936 1.007430 0.156877 0.070 Uiso 1 1 calc GR . . .
H2B H 1.060444 0.934218 0.097942 0.070 Uiso 1 1 calc GR . . .
H2C H 1.108771 0.932253 0.180080 0.070 Uiso 1 1 calc GR . . .
C41 C 0.8437(8) 0.4627(6) 0.3807(4) 0.0417(19) Uani 1 1 d . . . .
H41 H 0.837649 0.388201 0.390834 0.050 Uiso 1 1 calc R . . .
C36 C 0.8737(8) 0.7278(7) 0.6876(4) 0.0447(19) Uani 1 1 d . . . .
H36 H 0.877567 0.719126 0.734862 0.054 Uiso 1 1 calc R . . .
F1 F 0.9258(7) 0.3616(12) 0.1740(3) 0.171(5) Uani 1 1 d . . . .
C37 C 0.8610(8) 0.6327(7) 0.6324(5) 0.0448(19) Uani 1 1 d . . . .
H37 H 0.855245 0.557767 0.641807 0.054 Uiso 1 1 calc R . . .
C1 C 0.9561(8) 0.7223(6) 0.1016(5) 0.049(2) Uani 1 1 d . . . .
H1A H 1.032816 0.710801 0.136747 0.073 Uiso 1 1 calc GR . . .
H1B H 0.986864 0.729349 0.057941 0.073 Uiso 1 1 calc GR . . .
H1C H 0.877135 0.655578 0.090375 0.073 Uiso 1 1 calc GR . . .
I1 I 1.1428(5) 0.8134(4) 0.3083(3) 0.0355(15) Uani 0.149(4) 1 d . P A 2

loop_
_atom_site_aniso_label
_atom_site_aniso_U_11
_atom_site_aniso_U_22
_atom_site_aniso_U_33
_atom_site_aniso_U_23
_atom_site_aniso_U_13
_atom_site_aniso_U_12
Au1 0.01944(13) 0.01689(12) 0.04069(16) -0.00666(9) 0.01073(10) 0.00098(8)
Sb1 0.0249(3) 0.1197(6) 0.0315(3) 0.0310(3) 0.0180(2) 0.0284(3)
P1 0.0164(7) 0.0096(6) 0.0225(8) -0.0016(6) 0.0062(6) 0.0009(5)
Cl1 0.0182(13) 0.0349(13) 0.057(2) -0.0044(16) 0.0128(14) 0.0027(10)
F6 0.034(3) 0.063(3) 0.077(4) 0.013(3) 0.020(2) 0.010(2)
F3 0.057(3) 0.051(3) 0.065(3) 0.006(2) 0.034(3) -0.012(2)
F5 0.038(3) 0.080(4) 0.065(3) -0.026(3) 0.025(2) -0.026(3)
C19 0.019(3) 0.009(3) 0.028(3) -0.002(2) 0.003(2) -0.001(2)
F2 0.077(5) 0.269(11) 0.140(7) 0.138(7) 0.079(5) 0.115(6)
O1 0.080(5) 0.023(3) 0.061(4) 0.007(3) 0.008(3) 0.009(3)
C10 0.019(3) 0.015(3) 0.030(3) 0.000(2) 0.010(3) 0.002(2)
C29 0.016(3) 0.014(3) 0.041(4) -0.004(3) 0.000(3) 0.002(2)
C25 0.017(3) 0.016(3) 0.046(4) 0.002(3) 0.001(3) 0.001(2)
N1 0.027(3) 0.027(3) 0.038(3) -0.009(2) 0.017(3) -0.002(2)
F4 0.095(5) 0.200(8) 0.155(7) 0.153(7) 0.100(5) 0.101(5)
C8 0.031(4) 0.014(3) 0.029(3) -0.003(2) 0.008(3) -0.004(2)
C26 0.017(3) 0.014(3) 0.037(4) -0.001(3) 0.004(3) 0.001(2)
C9 0.020(3) 0.010(3) 0.028(3) -0.003(2) 0.007(2) -0.001(2)
C20 0.017(3) 0.014(3) 0.034(4) -0.003(2) 0.002(3) 0.003(2)
C24 0.030(4) 0.020(3) 0.047(4) -0.001(3) 0.013(3) -0.006(3)
C21 0.028(3) 0.012(3) 0.040(4) -0.002(3) 0.002(3) 0.006(2)
C16 0.021(3) 0.014(3) 0.027(3) 0.001(2) 0.008(3) 0.001(2)
C15 0.022(3) 0.013(3) 0.036(4) -0.001(2) 0.011(3) 0.000(2)
C27 0.028(3) 0.015(3) 0.031(4) 0.002(3) 0.003(3) -0.002(2)
C28 0.023(3) 0.012(3) 0.046(4) -0.004(3) -0.002(3) -0.002(2)
C32 0.017(3) 0.020(3) 0.036(4) -0.006(3) 0.000(3) 0.000(2)
C30 0.019(3) 0.019(3) 0.043(4) -0.002(3) 0.002(3) 0.002(2)
C11 0.027(3) 0.023(3) 0.039(4) -0.006(3) 0.016(3) 0.003(3)
C39 0.044(5) 0.023(4) 0.048(5) -0.001(3) -0.004(4) 0.002(3)
C3 0.041(4) 0.014(3) 0.038(4) -0.006(3) 0.020(3) -0.006(3)
C31 0.021(3) 0.017(3) 0.037(4) -0.006(3) 0.001(3) 0.001(2)
C34 0.021(3) 0.030(4) 0.046(4) 0.005(3) 0.003(3) 0.010(3)
C44 0.018(3) 0.017(3) 0.045(4) -0.009(3) -0.002(3) 0.002(2)
C22 0.030(4) 0.013(3) 0.054(5) 0.005(3) -0.006(3) 0.000(3)
C38 0.029(4) 0.027(4) 0.061(5) -0.003(3) 0.004(4) 0.004(3)
C33 0.019(3) 0.024(3) 0.046(4) -0.004(3) 0.004(3) 0.001(3)
C43 0.032(4) 0.016(3) 0.041(4) -0.001(3) 0.002(3) 0.004(3)
C7 0.038(4) 0.016(3) 0.030(4) 0.000(3) 0.008(3) -0.004(3)
C14 0.037(4) 0.013(3) 0.042(4) 0.005(3) 0.007(3) 0.009(3)
C45 0.020(3) 0.018(3) 0.042(4) -0.003(3) -0.002(3) 0.002(2)
C23 0.036(4) 0.022(3) 0.039(4) 0.010(3) 0.006(3) -0.002(3)
C18 0.032(4) 0.015(3) 0.034(4) -0.006(3) 0.013(3) 0.002(3)
C35 0.025(4) 0.042(4) 0.040(4) -0.004(3) 0.001(3) 0.014(3)
C40 0.038(4) 0.020(3) 0.046(5) -0.002(3) -0.002(3) 0.002(3)
C17 0.024(3) 0.020(3) 0.033(4) 0.000(3) -0.002(3) 0.004(2)
C42 0.046(5) 0.019(3) 0.042(4) -0.009(3) -0.004(4) 0.009(3)
C13 0.032(4) 0.020(3) 0.041(4) -0.004(3) -0.004(3) 0.011(3)
C6 0.071(6) 0.020(3) 0.029(4) 0.000(3) 0.003(4) -0.008(3)
C12 0.024(3) 0.019(3) 0.066(5) -0.006(3) 0.015(3) 0.006(3)
C4 0.059(5) 0.024(4) 0.041(4) -0.005(3) 0.030(4) -0.009(3)
C5 0.096(7) 0.025(4) 0.028(4) -0.005(3) 0.028(5) -0.014(4)
C2 0.035(4) 0.041(4) 0.051(5) -0.013(4) 0.026(4) -0.017(3)
C41 0.052(5) 0.015(3) 0.051(5) 0.001(3) -0.001(4) 0.009(3)
C36 0.035(4) 0.056(5) 0.041(4) 0.009(4) 0.004(3) 0.014(4)
F1 0.052(4) 0.398(16) 0.033(3) -0.012(6) 0.013(3) 0.044(6)
C37 0.040(4) 0.039(4) 0.053(5) 0.014(4) 0.004(4) 0.008(3)
C1 0.038(4) 0.033(4) 0.065(6) -0.022(4) 0.028(4) 0.000(3)
I1 0.026(3) 0.0280(18) 0.047(3) -0.002(2) 0.015(2) -0.0005(16)

loop_
_atom_type_symbol
_atom_type_description
_atom_type_scat_dispersion_real
_atom_type_scat_dispersion_imag
_atom_type_scat_source
C C 0.0033 0.0016 'International Tables Vol C Tables 4.2.6.8 and 6.1.1.4'
H H 0.0000 0.0000 'International Tables Vol C Tables 4.2.6.8 and 6.1.1.4'
Au Au -2.0133 8.8022 'International Tables Vol C Tables 4.2.6.8 and 6.1.1.4'
Cl Cl 0.1484 0.1585 'International Tables Vol C Tables 4.2.6.8 and 6.1.1.4'
F F 0.0171 0.0103 'International Tables Vol C Tables 4.2.6.8 and 6.1.1.4'
I I -0.4742 1.8119 'International Tables Vol C Tables 4.2.6.8 and 6.1.1.4'
N N 0.0061 0.0033 'International Tables Vol C Tables 4.2.6.8 and 6.1.1.4'
O O 0.0106 0.0060 'International Tables Vol C Tables 4.2.6.8 and 6.1.1.4'
P P 0.1023 0.0942 'International Tables Vol C Tables 4.2.6.8 and 6.1.1.4'
Sb Sb -0.5866 1.5461 'International Tables Vol C Tables 4.2.6.8 and 6.1.1.4'

loop_
_geom_angle_atom_site_label_1
_geom_angle_atom_site_label_2
_geom_angle_atom_site_label_3
_geom_angle
P1 Au1 Cl1 175.07(12)
P1 Au1 I1 172.87(11)
C29 Au1 P1 99.64(17)
C29 Au1 Cl1 85.1(2)
C29 Au1 N1 174.3(2)
C29 Au1 I1 73.7(2)
N1 Au1 P1 85.98(16)
N1 Au1 Cl1 89.29(19)
N1 Au1 I1 100.77(19)
F6 Sb1 F5 90.9(2)
F6 Sb1 F4 89.7(2)
F3 Sb1 F6 90.2(2)
F3 Sb1 F5 89.3(2)
F3 Sb1 F4 89.0(3)
F3 Sb1 F1 179.0(4)
F5 Sb1 F4 178.2(3)
F2 Sb1 F6 178.4(4)
F2 Sb1 F3 91.2(4)
F2 Sb1 F5 88.5(3)
F2 Sb1 F4 90.9(3)
F2 Sb1 F1 88.9(4)
F1 Sb1 F6 89.6(3)
F1 Sb1 F5 89.7(4)
F1 Sb1 F4 92.0(5)
C19 P1 Au1 114.6(2)
C19 P1 C9 117.3(3)
C8 P1 Au1 99.0(2)
C8 P1 C19 107.4(3)
C8 P1 C9 106.7(3)
C9 P1 Au1 110.00(19)
C26 C19 P1 112.7(4)
C26 C19 C20 109.0(5)
C20 C19 P1 105.9(4)
C27 C19 P1 110.7(4)
C27 C19 C26 109.3(5)
C27 C19 C20 109.0(5)
C9 C10 C11 109.6(5)
C30 C29 Au1 120.1(5)
C30 C29 C44 119.5(7)
C44 C29 Au1 119.8(5)
C24 C25 C26 109.8(5)
C24 C25 C28 109.8(5)
C28 C25 C26 109.2(5)
C3 N1 Au1 114.1(4)
C3 N1 C2 108.9(6)
C3 N1 C1 109.7(5)
C2 N1 Au1 109.8(4)
C1 N1 Au1 105.0(5)
C1 N1 C2 109.2(5)
C3 C8 P1 119.5(5)
C3 C8 C7 118.4(6)
C7 C8 P1 122.0(5)
C25 C26 C19 109.4(5)
C10 C9 P1 110.5(4)
C10 C9 C16 110.3(5)
C16 C9 P1 105.2(4)
C17 C9 P1 114.1(4)
C17 C9 C10 109.0(5)
C17 C9 C16 107.7(5)
C21 C20 C19 109.1(5)
C23 C24 C25 109.4(6)
C28 C21 C20 109.1(5)
C28 C21 C22 110.4(6)
C22 C21 C20 109.6(5)
C15 C16 C9 109.4(5)
C16 C15 C14 109.6(5)
C18 C15 C16 109.3(5)
C18 C15 C14 110.2(5)
C19 C27 C23 109.7(5)
C21 C28 C25 109.5(5)
C31 C32 C33 122.5(6)
C31 C32 C45 117.7(7)
C45 C32 C33 119.8(6)
C29 C30 C31 120.8(6)
C18 C11 C10 110.1(5)
C12 C11 C10 108.3(5)
C12 C11 C18 109.9(6)
O1 C39 C38 121.6(8)
O1 C39 C40 121.0(7)
C40 C39 C38 117.3(7)
C8 C3 N1 121.3(6)
C4 C3 N1 118.8(7)
C4 C3 C8 119.9(7)
C32 C31 C30 122.3(6)
C35 C34 C33 122.1(7)
C43 C44 C29 123.0(7)
C43 C44 C45 118.3(6)
C45 C44 C29 118.8(6)
C21 C22 C23 109.6(5)
C33 C38 C39 120.6(8)
C37 C38 C39 118.7(7)
C37 C38 C33 120.7(7)
C34 C33 C32 123.0(6)
C34 C33 C38 116.3(7)
C38 C33 C32 120.7(6)
C42 C43 C44 121.6(7)
C6 C7 C8 121.3(7)
C13 C14 C15 108.6(5)
C32 C45 C40 120.1(7)
C44 C45 C32 120.8(6)
C44 C45 C40 119.1(6)
C24 C23 C27 109.3(6)
C24 C23 C22 109.9(6)
C22 C23 C27 109.3(6)
C15 C18 C11 109.8(5)
C36 C35 C34 121.2(7)
C45 C40 C39 121.5(6)
C41 C40 C39 119.1(7)
C41 C40 C45 119.4(7)
C13 C17 C9 109.3(5)
C43 C42 C41 119.9(6)
C14 C13 C17 109.4(6)
C12 C13 C14 109.4(6)
C12 C13 C17 110.8(6)
C7 C6 C5 119.6(8)
C11 C12 C13 109.7(5)
C5 C4 C3 120.8(8)
C4 C5 C6 120.0(7)
C40 C41 C42 121.6(7)
C35 C36 C37 118.6(8)
C36 C37 C38 121.0(8)

loop_
_geom_bond_atom_site_label_1
_geom_bond_atom_site_label_2
_geom_bond_distance
Au1 P1 2.3310(15)
Au1 Cl1 2.339(3)
Au1 C29 2.044(7)
Au1 N1 2.175(6)
Au1 I1 2.798(6)
Sb1 F6 1.856(5)
Sb1 F3 1.853(5)
Sb1 F5 1.860(5)
Sb1 F2 1.853(6)
Sb1 F4 1.870(6)
Sb1 F1 1.854(7)
P1 C19 1.869(6)
P1 C8 1.828(7)
P1 C9 1.870(6)
C19 C26 1.540(8)
C19 C20 1.552(8)
C19 C27 1.534(9)
O1 C39 1.225(9)
C10 C9 1.542(8)
C10 C11 1.543(8)
C29 C30 1.375(9)
C29 C44 1.421(9)
C25 C26 1.537(8)
C25 C24 1.530(10)
C25 C28 1.536(9)
N1 C3 1.462(10)
N1 C2 1.512(8)
N1 C1 1.507(8)
C8 C3 1.395(9)
C8 C7 1.399(10)
C9 C16 1.558(8)
C9 C17 1.541(9)
C20 C21 1.541(8)
C24 C23 1.527(10)
C21 C28 1.519(9)
C21 C22 1.520(10)
C16 C15 1.535(8)
C15 C14 1.542(9)
C15 C18 1.523(9)
C27 C23 1.544(8)
C32 C31 1.377(9)
C32 C33 1.473(10)
C32 C45 1.424(9)
C30 C31 1.392(10)
C11 C18 1.531(9)
C11 C12 1.521(10)
C39 C38 1.478(10)
C39 C40 1.471(12)
C3 C4 1.392(10)
C34 C33 1.399(9)
C34 C35 1.373(11)
C44 C43 1.415(9)
C44 C45 1.417(10)
C22 C23 1.528(10)
C38 C33 1.409(10)
C38 C37 1.396(12)
C43 C42 1.366(10)
C7 C6 1.382(10)
C14 C13 1.531(9)
C45 C40 1.431(10)
C35 C36 1.373(11)
C40 C41 1.375(10)
C17 C13 1.538(8)
C42 C41 1.383(11)
C13 C12 1.528(11)
C6 C5 1.385(13)
C4 C5 1.376(13)
C36 C37 1.380(11)
